data_2004329
loop_
_publ_author_name
'Pom\'es Hern\'andez, R.'
'Duque Rodr\'iguez, J.'
'Novoa de Armas, H.'
'Toscano, R. A.'

_publ_section_title
;
 2-Cyano-<i>N</i>-furfuryl-3-(2-furyl)acrylamide
;
_journal_issue 1
_journal_name_full 'Acta Crystallographica Section C'
_journal_page_first 203
_journal_page_last 205
_journal_paper_doi 10.1107/S0108270195008560
_journal_volume 52
_journal_year 1996
_chemical_formula_sum 'C13 H10 N2 O3'
_chemical_formula_weight 242.23
_space_group_IT_number 2
_symmetry_cell_setting triclinic
_symmetry_space_group_name_Hall '-P 1'
_symmetry_space_group_name_H-M 'P -1'
_atom_type_scat_source IntTabIV
_cell_angle_alpha 94.13(2)
_cell_angle_beta 93.79(2)
_cell_angle_gamma 93.60(2)
_cell_formula_units_Z 2
_cell_length_a 5.311(1)
_cell_length_b 9.495(1)
_cell_length_c 11.442(2)
_cell_measurement_reflns_used 37
_cell_measurement_temperature 298
_cell_measurement_theta_max 19
_cell_measurement_theta_min 11.5
_cell_volume 572.92(16)
_computing_cell_refinement 'SHELXTL-Plus (Sheldrick, 1987)'
_computing_data_collection 'XSCANS (Siemens, 1982)'
_computing_data_reduction SHELXTL-Plus
_computing_structure_solution 'SHELXTL-Plus (direct methods)'
_diffrn_measurement_device 'Siemens P3/PC'
_diffrn_measurement_method \q/2\q
_diffrn_radiation_type MoK\a
_diffrn_radiation_wavelength 0.71069
_diffrn_reflns_av_R_equivalents 0.04
_diffrn_reflns_limit_h_max 6
_diffrn_reflns_limit_h_min 0
_diffrn_reflns_limit_k_max 11
_diffrn_reflns_limit_k_min -11
_diffrn_reflns_limit_l_max 13
_diffrn_reflns_limit_l_min -13
_diffrn_reflns_number 2268
_diffrn_reflns_theta_max 25
_diffrn_standards_decay_% <2
_diffrn_standards_interval_count 100
_diffrn_standards_number 3
_exptl_absorpt_coefficient_mu 0.10
_exptl_absorpt_correction_type none
_exptl_crystal_colour 'light yellow'
_exptl_crystal_density_diffrn 1.40
_exptl_crystal_density_meas 1.39
_exptl_crystal_description needle
_exptl_crystal_size_max 0.6
_exptl_crystal_size_mid 0.4
_exptl_crystal_size_min 0.1
_refine_diff_density_max 0.17
_refine_diff_density_min -0.16
_refine_ls_extinction_method none
_refine_ls_goodness_of_fit_obs 1.17
_refine_ls_hydrogen_treatment refall
_refine_ls_number_parameters 195
_refine_ls_number_reflns 1292
_refine_ls_R_factor_obs 0.041
_refine_ls_shift/esd_max 0.54
_refine_ls_structure_factor_coef Fsqd
_refine_ls_weighting_details 'w = 1/[\s^2^(F)+0.000413F^2^]'
_refine_ls_weighting_scheme calc
_refine_ls_wR_factor_obs 0.039
_reflns_number_observed 1292
_reflns_number_total 2028
_reflns_observed_criterion I>3\s(I)
_cod_data_source_file ab1126.cif
_cod_data_source_block ab1126a
_cod_depositor_comments
;
The following automatic conversions were performed:

'_refine_ls_weighting_scheme' value '1/[\s^2^(F)+0.000413F^2^]' was
changed to 'calc'. New tag '_refine_ls_weighting_details' was
created. The value of the new tag was set to 'w =
1/[\s^2^(F)+0.000413F^2^]'.

Automatic conversion script
Id: cif_fix_values 3143 2015-03-26 13:38:13Z robertas 
;
_cod_original_cell_volume 572.9(3)
_cod_database_code 2004329

loop_
_symmetry_equiv_pos_as_xyz
x,y,z
-x,-y,-z

loop_
_atom_site_label
_atom_site_fract_x
_atom_site_fract_y
_atom_site_fract_z
_atom_site_U_iso_or_equiv
O(1) .7583(3) .4082(2) .9034(2) .053(1)
O(2) 1.1503(4) -.2717(2) .6210(2) .051(1)
O(3) .4448(4) .0676(2) .6728(2) .054(1)
N(1) .6267(4) .1025(2) .8564(2) .044(1)
N(2) 1.0973(5) -.1199(2) .8928(2) .056(1)
C(2) .5213(5) .3524(3) .8661(2) .039(1)
C(3) .3935(6) .4511(3) .8163(2) .049(1)
C(4) .5545(6) .5763(3) .8226(2) .052(1)
C(5) .7701(6) .5463(3) .8749(3) .054(1)
C(6) .4526(6) .2055(3) .8949(3) .047(1)
C(7) .6084(5) .0412(2) .7466(2) .040(1)
C(8) .8017(5) -.0619(2) .7180(2) .037(1)
C(9) .8099(5) -.1139(3) .6054(2) .041(1)
C(10) .9719(5) -.2092(3) .5535(2) .040(1)
C(11) .9904(6) -.2519(3) .4391(2) .054(1)
C(12) 1.1859(6) -.3433(3) .4338(3) .058(1)
C(13) 1.2765(6) -.3522(3) .5441(3) .058(1)
C(14) .9726(5) -.0980(2) .8120(2) .040(1)
H(1) .739(5) .084(3) .904(2) .005(1)
H(2) .237(5) .438(3) .788(2) .005(1)
H(3) .516(5) .665(3) .792(2) .005(1)
H(4) .927(5) .597(3) .895(2) .005(1)
H(5) .277(5) .177(3) .858(2) .005(1)
H(6) .456(5) .204(3) .979(2) .005(1)
H(7) .692(5) -.080(3) .551(2) .005(1)
H(8) .891(5) -.222(3) .381(2) .005(1)
H(9) 1.242(5) -.388(3) .365(2) .005(1)
H(10) 1.411(5) -.401(3) .580(2) .005(1)

loop_
_geom_angle_atom_site_label_1
_geom_angle_atom_site_label_2
_geom_angle_atom_site_label_3
_geom_angle
_geom_angle_publ_flag
C(2) O(1) C(5) 106.3(2) yes
C(6) N(1) C(7) 121.9(2) yes
O(1) C(2) C(6) 117.1(2) yes
C(2) C(3) C(4) 107.7(3) yes
O(1) C(5) C(4) 110.5(3) yes
O(3) C(7) N(1) 122.4(2) yes
N(1) C(7) C(8) 116.4(2) yes
C(7) C(8) C(14) 118.0(2) yes
C(8) C(9) C(10) 130.8(2) yes
O(2) C(10) C(11) 109.0(2) yes
C(10) C(11) C(12) 107.6(3) yes
O(2) C(13) C(12) 111.4(3) yes
N(1) C(7) H(1) 120.9(2) no
C(4) C(5) H(3) 126.7(2) no
C(6) N(1) H(5) 109.6(2) no
C(9) C(8) H(7) 116.0(2) no
C(12) C(11) H(9) 126.3(2) no
C(9) C(10) H(7) 113.1(2) no
C(11) C(12) H(8) 129.7(2) no
C(10) O(2) C(13) 105.7(2) yes
O(1) C(2) C(3) 109.0(2) yes
C(3) C(2) C(6) 133.7(2) yes
C(3) C(4) C(5) 106.4(3) yes
N(1) C(6) C(2) 114.3(2) yes
O(3) C(7) C(8) 121.2(2) yes
C(7) C(8) C(9) 118.6(2) yes
C(9) C(8) C(14) 123.4(2) yes
O(2) C(10) C(9) 120.9(2) yes
C(9) C(10) C(11) 130.1(3) yes
C(11) C(12) C(13) 106.3(3) yes
N(2) C(14) C(8) 174.3(3) yes
C(3) C(4) H(2) 128.0(2) no
C(5) O(1) H(4) 114.9(2) no
C(6) N(1) H(6) 106.0(2) no
C(11) C(10) H(8) 122.7(2) no
C(10) O(2) H(10) 114.6(2) no
C(12) C(13) H(9) 127.4(2) no

loop_
_geom_bond_atom_site_label_1
_geom_bond_atom_site_label_2
_geom_bond_distance
_geom_bond_publ_flag
O(1) C(2) 1.364(3) yes
O(2) C(10) 1.374(3) yes
O(3) C(7) 1.221(3) yes
N(1) C(7) 1.342(3) yes
C(2) C(3) 1.331(4) yes
C(3) C(4) 1.414(4) yes
C(7) C(8) 1.498(4) yes
C(8) C(14) 1.435(3) yes
C(10) C(11) 1.353(4) yes
C(12) C(13) 1.331(4) yes
O(1) C(5) 1.372(3) yes
O(2) C(13) 1.361(4) yes
N(1) C(6) 1.453(4) yes
N(2) C(14) 1.140(3) yes
C(2) C(6) 1.485(4) yes
C(4) C(5) 1.314(4) yes
C(8) C(9) 1.350(3) yes
C(9) C(10) 1.415(4) yes
C(11) C(12) 1.396(4) yes
N(1) H(1) 0.82(3) no
C(4) H(3) 0.96(3) no
C(6) H(5) 1.00(3) no
C(9) H(7) 0.94(3) no
C(12) H(9) 0.94(3) no
C(3) H(2) 0.87(2) no
C(5) H(4) 0.94(2) no
C(6) H(6) 0.96(3) no
C(11) H(8) 0.89(3) no
C(13) H(10) 0.95(3) no
